data_7030391
loop_
_publ_author_name
'Kottalanka, Ravi K.'
'Adimulam, Harinath'
'Bhattacharjee, Jayeeta'
'Vignesh Babu, H.'
'Panda, Tarun K.'

_publ_section_title
;
 Bis(phosphinoselenoic amides) as versatile chelating ligands for alkaline
 earth metal (Mg, Ca, Sr and Ba) complexes: syntheses, structure and
 \e-caprolactone polymerisation.
;
_journal_issue 23
_journal_name_full 'Dalton transactions (Cambridge, England : 2003)'
_journal_page_first 8757
_journal_page_last 8766
_journal_paper_doi 10.1039/c4dt00669k
_journal_volume 43
_journal_year 2014
_chemical_formula_moiety 'C38 H48 N2 O3 P2 Se2 Sr'
_chemical_formula_sum 'C38 H48 N2 O3 P2 Se2 Sr'
_chemical_formula_weight 888.26
_chemical_name_systematic
;
 ?
;
_space_group_IT_number 2
_symmetry_cell_setting triclinic
_symmetry_space_group_name_Hall '-P 1'
_symmetry_space_group_name_H-M 'P -1'
_atom_sites_solution_hydrogens geom
_atom_sites_solution_primary direct
_atom_sites_solution_secondary difmap
_audit_creation_method SHELXL-97
_cell_angle_alpha 106.687(9)
_cell_angle_beta 101.184(9)
_cell_angle_gamma 106.567(10)
_cell_formula_units_Z 2
_cell_length_a 9.8678(11)
_cell_length_b 13.4550(14)
_cell_length_c 17.0933(17)
_cell_measurement_reflns_used 4314
_cell_measurement_temperature 150(2)
_cell_measurement_theta_max 70.6701
_cell_measurement_theta_min 3.6790
_cell_volume 1987.4(4)
_computing_cell_refinement
'CrysAlisPro, Agilent Technologies,Version 1.171.35.19 (release 27-10-2011CrysAlis171 .NET)(compiled Oct 27'
_computing_data_collection
'CrysAlisPro, Agilent Technologies,Version 1.171.35.19 (release 27-10-2011CrysAlis171 .NET)(compiled Oct 27'
_computing_data_reduction
'CrysAlisPro, Agilent Technologies,Version 1.171.35.19 (release 27-10-2011CrysAlis171 .NET)(compiled Oct 27'
_computing_molecular_graphics 'ORTEP III & Olex 2.1'
_computing_publication_material WinGX
_computing_structure_refinement 'SHELXL-97 (Sheldrick, 2008)'
_computing_structure_solution 'SHELXL-97 (Sheldrick, 2008)'
_diffrn_ambient_temperature 150(2)
_diffrn_measured_fraction_theta_full 0.975
_diffrn_measured_fraction_theta_max 0.975
_diffrn_measurement_device_type 'SuperNova, Dual, Cu at zero, Eos'
_diffrn_radiation_monochromator mirror
_diffrn_radiation_source 'SuperNova (Cu) X-ray Source'
_diffrn_radiation_type CuK\a
_diffrn_radiation_wavelength 1.54184
_diffrn_reflns_av_R_equivalents 0.0610
_diffrn_reflns_av_sigmaI/netI 0.0771
_diffrn_reflns_limit_h_max 12
_diffrn_reflns_limit_h_min -10
_diffrn_reflns_limit_k_max 16
_diffrn_reflns_limit_k_min -16
_diffrn_reflns_limit_l_max 15
_diffrn_reflns_limit_l_min -20
_diffrn_reflns_number 14710
_diffrn_reflns_theta_full 70.77
_diffrn_reflns_theta_max 70.77
_diffrn_reflns_theta_min 3.68
_exptl_absorpt_coefficient_mu 5.028
_exptl_absorpt_correction_T_max 1.00000
_exptl_absorpt_correction_T_min 0.58604
_exptl_absorpt_correction_type multi-scan
_exptl_absorpt_process_details
'CrysAlisPro, Agilent Technologies,Version 1.171.35.19 (release 27-10-2011 CrysAlis171 .NET)(compiled Oct 27'
_exptl_crystal_colour colorless
_exptl_crystal_density_diffrn 1.484
_exptl_crystal_density_method 'not measured'
_exptl_crystal_description plate
_exptl_crystal_F_000 900
_exptl_crystal_size_max 0.23
_exptl_crystal_size_mid 0.21
_exptl_crystal_size_min 0.19
_refine_diff_density_max 0.553
_refine_diff_density_min -0.617
_refine_diff_density_rms 0.091
_refine_ls_extinction_method none
_refine_ls_goodness_of_fit_ref 1.077
_refine_ls_hydrogen_treatment constr
_refine_ls_matrix_type full
_refine_ls_number_parameters 433
_refine_ls_number_reflns 7443
_refine_ls_number_restraints 0
_refine_ls_restrained_S_all 1.077
_refine_ls_R_factor_all 0.0773
_refine_ls_R_factor_gt 0.0497
_refine_ls_shift/su_max 0.000
_refine_ls_shift/su_mean 0.000
_refine_ls_structure_factor_coef Fsqd
_refine_ls_weighting_details 'calc w=1/[\s^2^(Fo^2^)+(0.0389P)^2^+2.7614P] where P=(Fo^2^+2Fc^2^)/3'
_refine_ls_weighting_scheme calc
_refine_ls_wR_factor_gt 0.1486
_refine_ls_wR_factor_ref 0.1584
_reflns_number_gt 5711
_reflns_number_total 7443
_reflns_threshold_expression >2\s(I)
_cod_data_source_file c4dt00669k2.cif
_cod_data_source_block compound_3
_cod_depositor_comments
;
The following automatic conversions were performed:

'_symmetry_cell_setting' value 'Triclinic' changed to 'triclinic'
according to
/usr/data/users/saulius/crontab/automatic-downloads/rss-feeds/RSC/lib/dictionaries/cif_core.dic
dictionary named 'cif_core.dic' version 2.4.2 from 2011-04-26.

Automatic conversion script
Id: cif_fix_values 2281 2013-09-26 08:29:07Z andrius 

 Adding full bibliography for 7030386--7030393.cif.
;
_cod_original_sg_symbol_H-M 'P -1 '
_cod_database_code 7030391

loop_
_symmetry_equiv_pos_as_xyz
'x, y, z'
'-x, -y, -z'

loop_
_atom_site_label
_atom_site_type_symbol
_atom_site_fract_x
_atom_site_fract_y
_atom_site_fract_z
_atom_site_U_iso_or_equiv
_atom_site_adp_type
_atom_site_occupancy
_atom_site_symmetry_multiplicity
_atom_site_calc_flag
_atom_site_refinement_flags
Sr1 Sr 0.03116(6) 0.38619(5) 0.69919(3) 0.03833(16) Uani 1 1 d .
Se1 Se 0.10168(8) 0.63856(6) 0.69703(5) 0.0519(2) Uani 1 1 d .
Se2 Se -0.09749(8) 0.12216(6) 0.68376(5) 0.04569(19) Uani 1 1 d .
P1 P 0.29055(17) 0.65298(13) 0.79338(10) 0.0393(4) Uani 1 1 d .
P2 P 0.13096(17) 0.18800(13) 0.76115(10) 0.0377(3) Uani 1 1 d .
O1 O -0.2078(6) 0.3535(4) 0.5871(3) 0.0658(15) Uani 1 1 d .
O2 O 0.1021(6) 0.3186(4) 0.5646(3) 0.0616(13) Uani 1 1 d .
O3 O -0.1318(5) 0.4135(4) 0.7953(3) 0.0559(12) Uani 1 1 d .
N1 N 0.2796(6) 0.5320(4) 0.7917(3) 0.0399(12) Uani 1 1 d .
N2 N 0.1885(5) 0.3201(4) 0.7938(3) 0.0373(11) Uani 1 1 d .
C1 C 0.3578(7) 0.5130(5) 0.8649(4) 0.0397(14) Uani 1 1 d .
H1A H 0.3145 0.5295 0.9111 0.048 Uiso 1 1 calc R
H1B H 0.4614 0.5613 0.8855 0.048 Uiso 1 1 calc R
C2 C 0.3444(6) 0.3915(5) 0.8359(4) 0.0402(14) Uani 1 1 d .
H2A H 0.4016 0.3783 0.7964 0.048 Uiso 1 1 calc R
H2B H 0.3834 0.3743 0.8849 0.048 Uiso 1 1 calc R
C3 C 0.4600(7) 0.7268(5) 0.7744(4) 0.0434(14) Uani 1 1 d .
C4 C 0.5619(8) 0.6757(6) 0.7641(4) 0.0516(17) Uani 1 1 d .
H4 H 0.5433 0.6051 0.7665 0.062 Uiso 1 1 calc R
C5 C 0.6937(9) 0.7307(7) 0.7499(5) 0.061(2) Uani 1 1 d .
H5 H 0.7635 0.6973 0.7440 0.074 Uiso 1 1 calc R
C6 C 0.7188(9) 0.8342(7) 0.7447(5) 0.064(2) Uani 1 1 d .
H6 H 0.8060 0.8707 0.7353 0.077 Uiso 1 1 calc R
C7 C 0.6170(9) 0.8838(6) 0.7531(5) 0.064(2) Uani 1 1 d .
H7 H 0.6348 0.9533 0.7487 0.076 Uiso 1 1 calc R
C8 C 0.4878(9) 0.8320(6) 0.7683(5) 0.0575(19) Uani 1 1 d .
H8 H 0.4194 0.8667 0.7744 0.069 Uiso 1 1 calc R
C9 C 0.2992(7) 0.7424(5) 0.8985(4) 0.0410(14) Uani 1 1 d .
C10 C 0.4294(8) 0.8206(6) 0.9579(4) 0.0523(17) Uani 1 1 d .
H10 H 0.5170 0.8336 0.9432 0.063 Uiso 1 1 calc R
C11 C 0.4312(9) 0.8800(6) 1.0395(5) 0.064(2) Uani 1 1 d .
H11 H 0.5198 0.9325 1.0790 0.077 Uiso 1 1 calc R
C12 C 0.3028(10) 0.8617(6) 1.0619(5) 0.062(2) Uani 1 1 d .
H12 H 0.3041 0.9021 1.1165 0.074 Uiso 1 1 calc R
C13 C 0.1722(9) 0.7837(7) 1.0037(5) 0.063(2) Uani 1 1 d .
H13 H 0.0851 0.7707 1.0190 0.076 Uiso 1 1 calc R
C14 C 0.1700(8) 0.7242(6) 0.9221(5) 0.0528(17) Uani 1 1 d .
H14 H 0.0811 0.6717 0.8829 0.063 Uiso 1 1 calc R
C15 C 0.2452(7) 0.1311(5) 0.7018(4) 0.0416(14) Uani 1 1 d .
C16 C 0.1988(8) 0.0812(6) 0.6137(5) 0.0560(18) Uani 1 1 d .
H16 H 0.1040 0.0706 0.5827 0.067 Uiso 1 1 calc R
C17 C 0.2935(9) 0.0466(6) 0.5713(5) 0.065(2) Uani 1 1 d .
H17 H 0.2617 0.0134 0.5119 0.078 Uiso 1 1 calc R
C18 C 0.4333(10) 0.0610(6) 0.6160(6) 0.065(2) Uani 1 1 d .
H18 H 0.4950 0.0359 0.5872 0.078 Uiso 1 1 calc R
C19 C 0.4823(9) 0.1131(6) 0.7046(5) 0.062(2) Uani 1 1 d .
H19 H 0.5782 0.1252 0.7350 0.075 Uiso 1 1 calc R
C20 C 0.3890(8) 0.1469(6) 0.7474(5) 0.0519(17) Uani 1 1 d .
H20 H 0.4215 0.1803 0.8068 0.062 Uiso 1 1 calc R
C21 C 0.1478(7) 0.1366(5) 0.8487(4) 0.0421(14) Uani 1 1 d .
C22 C 0.1719(7) 0.2075(6) 0.9309(4) 0.0500(16) Uani 1 1 d .
H22 H 0.1817 0.2813 0.9409 0.060 Uiso 1 1 calc R
C23 C 0.1817(8) 0.1699(7) 0.9993(5) 0.0587(19) Uani 1 1 d .
H23 H 0.1980 0.2183 1.0543 0.070 Uiso 1 1 calc R
C24 C 0.1673(8) 0.0610(7) 0.9849(5) 0.064(2) Uani 1 1 d .
H24 H 0.1736 0.0357 1.0302 0.076 Uiso 1 1 calc R
C25 C 0.1435(8) -0.0112(7) 0.9029(6) 0.064(2) Uani 1 1 d .
H25 H 0.1340 -0.0848 0.8935 0.077 Uiso 1 1 calc R
C26 C 0.1338(8) 0.0253(6) 0.8354(5) 0.0537(17) Uani 1 1 d .
H26 H 0.1178 -0.0237 0.7806 0.064 Uiso 1 1 calc R
C27 C -0.2345(11) 0.4181(8) 0.5364(6) 0.093(3) Uani 1 1 d .
H27A H -0.1506 0.4414 0.5156 0.112 Uiso 1 1 calc R
H27B H -0.2462 0.4843 0.5711 0.112 Uiso 1 1 calc R
C28 C -0.3659(11) 0.3530(9) 0.4654(7) 0.099(3) Uani 1 1 d .
H28A H -0.3469 0.3536 0.4119 0.119 Uiso 1 1 calc R
H28B H -0.4449 0.3812 0.4718 0.119 Uiso 1 1 calc R
C29 C -0.4065(11) 0.2365(8) 0.4677(7) 0.103(4) Uani 1 1 d .
H29A H -0.5132 0.1993 0.4508 0.123 Uiso 1 1 calc R
H29B H -0.3663 0.1920 0.4302 0.123 Uiso 1 1 calc R
C30 C -0.3382(9) 0.2558(7) 0.5582(6) 0.079(3) Uani 1 1 d .
H30A H -0.4052 0.2674 0.5915 0.095 Uiso 1 1 calc R
H30B H -0.3128 0.1928 0.5630 0.095 Uiso 1 1 calc R
C31 C -0.0002(10) 0.2347(8) 0.4852(5) 0.077(3) Uani 1 1 d .
H31A H -0.0678 0.2639 0.4586 0.093 Uiso 1 1 calc R
H31B H -0.0577 0.1706 0.4954 0.093 Uiso 1 1 calc R
C32 C 0.0904(11) 0.2024(8) 0.4288(6) 0.076(3) Uani 1 1 d .
H32A H 0.1042 0.1342 0.4301 0.092 Uiso 1 1 calc R
H32B H 0.0438 0.1920 0.3701 0.092 Uiso 1 1 calc R
C33 C 0.2303(13) 0.2957(10) 0.4652(7) 0.127(5) Uani 1 1 d .
H33A H 0.2293 0.3495 0.4378 0.153 Uiso 1 1 calc R
H33B H 0.3112 0.2705 0.4572 0.153 Uiso 1 1 calc R
C34 C 0.2487(10) 0.3473(8) 0.5593(6) 0.084(3) Uani 1 1 d .
H34A H 0.3057 0.3171 0.5925 0.101 Uiso 1 1 calc R
H34B H 0.2982 0.4275 0.5801 0.101 Uiso 1 1 calc R
C35 C -0.2283(9) 0.4749(7) 0.7957(5) 0.066(2) Uani 1 1 d .
H35A H -0.3267 0.4281 0.7570 0.080 Uiso 1 1 calc R
H35B H -0.1900 0.5381 0.7792 0.080 Uiso 1 1 calc R
C36 C -0.2312(9) 0.5131(7) 0.8878(6) 0.070(2) Uani 1 1 d .
H36A H -0.1460 0.5798 0.9236 0.085 Uiso 1 1 calc R
H36B H -0.3212 0.5272 0.8917 0.085 Uiso 1 1 calc R
C37 C -0.2257(11) 0.4152(8) 0.9122(6) 0.081(3) Uani 1 1 d .
H37A H -0.3237 0.3583 0.8937 0.097 Uiso 1 1 calc R
H37B H -0.1841 0.4377 0.9736 0.097 Uiso 1 1 calc R
C38 C -0.1253(11) 0.3738(8) 0.8647(5) 0.075(2) Uani 1 1 d .
H38A H -0.0245 0.4031 0.9023 0.090 Uiso 1 1 calc R
H38B H -0.1600 0.2931 0.8433 0.090 Uiso 1 1 calc R

loop_
_atom_site_aniso_label
_atom_site_aniso_U_11
_atom_site_aniso_U_22
_atom_site_aniso_U_33
_atom_site_aniso_U_23
_atom_site_aniso_U_13
_atom_site_aniso_U_12
Sr1 0.0388(3) 0.0392(3) 0.0373(3) 0.0142(2) 0.0094(2) 0.0158(2)
Se1 0.0512(4) 0.0512(4) 0.0553(4) 0.0286(4) 0.0065(3) 0.0185(3)
Se2 0.0414(4) 0.0401(4) 0.0506(4) 0.0157(3) 0.0079(3) 0.0124(3)
P1 0.0393(8) 0.0363(8) 0.0444(9) 0.0177(7) 0.0109(7) 0.0145(7)
P2 0.0379(8) 0.0348(8) 0.0425(8) 0.0157(7) 0.0115(6) 0.0149(6)
O1 0.055(3) 0.070(3) 0.060(3) 0.031(3) -0.006(2) 0.014(3)
O2 0.064(3) 0.066(3) 0.047(3) 0.011(2) 0.023(2) 0.020(3)
O3 0.063(3) 0.071(3) 0.063(3) 0.035(3) 0.034(3) 0.045(3)
N1 0.042(3) 0.035(3) 0.042(3) 0.015(2) 0.010(2) 0.015(2)
N2 0.035(3) 0.034(3) 0.045(3) 0.016(2) 0.012(2) 0.014(2)
C1 0.037(3) 0.040(3) 0.043(3) 0.013(3) 0.013(3) 0.017(3)
C2 0.033(3) 0.045(3) 0.046(3) 0.018(3) 0.011(3) 0.017(3)
C3 0.046(4) 0.041(3) 0.040(3) 0.015(3) 0.014(3) 0.010(3)
C4 0.055(4) 0.060(4) 0.044(4) 0.022(3) 0.017(3) 0.022(3)
C5 0.059(5) 0.086(6) 0.054(4) 0.031(4) 0.028(4) 0.035(4)
C6 0.058(5) 0.071(5) 0.050(4) 0.017(4) 0.021(4) 0.005(4)
C7 0.078(6) 0.045(4) 0.057(5) 0.015(4) 0.025(4) 0.007(4)
C8 0.071(5) 0.042(4) 0.063(5) 0.021(4) 0.030(4) 0.018(4)
C9 0.042(3) 0.037(3) 0.052(4) 0.021(3) 0.016(3) 0.021(3)
C10 0.048(4) 0.054(4) 0.050(4) 0.016(3) 0.014(3) 0.016(3)
C11 0.071(5) 0.055(4) 0.054(5) 0.014(4) 0.014(4) 0.014(4)
C12 0.084(6) 0.058(5) 0.052(4) 0.021(4) 0.028(4) 0.033(4)
C13 0.068(5) 0.078(5) 0.067(5) 0.036(4) 0.034(4) 0.041(4)
C14 0.045(4) 0.057(4) 0.059(4) 0.023(4) 0.018(3) 0.020(3)
C15 0.049(4) 0.036(3) 0.050(4) 0.020(3) 0.023(3) 0.020(3)
C16 0.057(4) 0.053(4) 0.055(4) 0.017(4) 0.019(3) 0.018(3)
C17 0.076(6) 0.057(5) 0.055(5) 0.006(4) 0.033(4) 0.018(4)
C18 0.076(6) 0.056(5) 0.083(6) 0.024(4) 0.050(5) 0.036(4)
C19 0.059(5) 0.060(5) 0.080(6) 0.025(4) 0.025(4) 0.035(4)
C20 0.057(4) 0.053(4) 0.053(4) 0.021(3) 0.016(3) 0.028(3)
C21 0.038(3) 0.046(3) 0.048(4) 0.021(3) 0.015(3) 0.018(3)
C22 0.046(4) 0.058(4) 0.057(4) 0.027(3) 0.022(3) 0.025(3)
C23 0.052(4) 0.082(5) 0.057(4) 0.033(4) 0.022(3) 0.034(4)
C24 0.052(4) 0.086(6) 0.074(5) 0.056(5) 0.021(4) 0.026(4)
C25 0.059(5) 0.060(5) 0.091(6) 0.050(5) 0.025(4) 0.021(4)
C26 0.053(4) 0.043(4) 0.066(5) 0.026(3) 0.017(3) 0.014(3)
C27 0.091(7) 0.086(7) 0.082(6) 0.044(6) -0.020(5) 0.019(5)
C28 0.088(7) 0.102(8) 0.087(7) 0.045(6) -0.007(6) 0.018(6)
C29 0.080(7) 0.085(7) 0.098(8) 0.011(6) -0.025(6) 0.022(6)
C30 0.052(5) 0.081(6) 0.097(7) 0.043(5) 0.001(4) 0.015(4)
C31 0.084(6) 0.087(6) 0.048(5) 0.013(4) 0.019(4) 0.026(5)
C32 0.098(7) 0.078(6) 0.063(5) 0.017(5) 0.036(5) 0.047(6)
C33 0.124(10) 0.116(9) 0.125(10) 0.012(8) 0.095(9) 0.014(8)
C34 0.061(5) 0.083(6) 0.098(7) 0.017(5) 0.051(5) 0.009(5)
C35 0.059(5) 0.076(5) 0.083(6) 0.032(5) 0.029(4) 0.042(4)
C36 0.057(5) 0.064(5) 0.089(6) 0.012(5) 0.035(4) 0.028(4)
C37 0.097(7) 0.085(6) 0.083(6) 0.029(5) 0.052(6) 0.048(6)
C38 0.098(7) 0.091(6) 0.066(5) 0.036(5) 0.037(5) 0.060(6)

loop_
_atom_type_symbol
_atom_type_description
_atom_type_scat_dispersion_real
_atom_type_scat_dispersion_imag
_atom_type_scat_source
Sr Sr -0.3528 1.8200 'International Tables Vol C Tables 4.2.6.8 and 6.1.1.4'
Se Se -0.7943 1.1372 'International Tables Vol C Tables 4.2.6.8 and 6.1.1.4'
P P 0.2955 0.4335 'International Tables Vol C Tables 4.2.6.8 and 6.1.1.4'
O O 0.0492 0.0322 'International Tables Vol C Tables 4.2.6.8 and 6.1.1.4'
N N 0.0311 0.0180 'International Tables Vol C Tables 4.2.6.8 and 6.1.1.4'
C C 0.0181 0.0091 'International Tables Vol C Tables 4.2.6.8 and 6.1.1.4'
H H 0.0000 0.0000 'International Tables Vol C Tables 4.2.6.8 and 6.1.1.4'

loop_
_geom_angle_atom_site_label_1
_geom_angle_atom_site_label_2
_geom_angle_atom_site_label_3
_geom_angle
N1 Sr1 O2 97.91(17)
N1 Sr1 O3 102.30(17)
O2 Sr1 O3 159.22(17)
N1 Sr1 N2 65.80(15)
O2 Sr1 N2 98.40(17)
O3 Sr1 N2 94.26(15)
N1 Sr1 O1 142.60(16)
O2 Sr1 O1 80.67(18)
O3 Sr1 O1 80.37(17)
N2 Sr1 O1 151.60(17)
N1 Sr1 Se1 62.35(11)
O2 Sr1 Se1 93.19(12)
O3 Sr1 Se1 91.92(11)
N2 Sr1 Se1 127.91(11)
O1 Sr1 Se1 80.35(12)
N1 Sr1 Se2 126.93(11)
O2 Sr1 Se2 87.41(12)
O3 Sr1 Se2 84.34(11)
N2 Sr1 Se2 61.20(11)
O1 Sr1 Se2 90.45(12)
Se1 Sr1 Se2 170.54(3)
N1 Sr1 P1 25.36(11)
O2 Sr1 P1 100.00(12)
O3 Sr1 P1 96.25(13)
N2 Sr1 P1 90.64(11)
O1 Sr1 P1 117.59(12)
Se1 Sr1 P1 37.28(3)
Se2 Sr1 P1 151.73(3)
N1 Sr1 P2 90.13(11)
O2 Sr1 P2 88.21(13)
O3 Sr1 P2 96.47(11)
N2 Sr1 P2 25.40(11)
O1 Sr1 P2 126.96(12)
Se1 Sr1 P2 152.39(3)
Se2 Sr1 P2 37.03(3)
P1 Sr1 P2 115.39(4)
P1 Se1 Sr1 75.57(5)
P2 Se2 Sr1 74.67(5)
N1 P1 C9 111.3(3)
N1 P1 C3 112.7(3)
C9 P1 C3 104.3(3)
N1 P1 Se1 109.13(19)
C9 P1 Se1 110.3(2)
C3 P1 Se1 109.1(2)
N1 P1 Sr1 42.62(18)
C9 P1 Sr1 120.0(2)
C3 P1 Sr1 134.4(2)
Se1 P1 Sr1 67.16(5)
N2 P2 C21 112.6(3)
N2 P2 C15 112.2(3)
C21 P2 C15 102.2(3)
N2 P2 Se2 108.72(19)
C21 P2 Se2 109.8(2)
C15 P2 Se2 111.2(2)
N2 P2 Sr1 43.27(18)
C21 P2 Sr1 142.0(2)
C15 P2 Sr1 113.9(2)
Se2 P2 Sr1 68.30(4)
C30 O1 C27 107.1(6)
C30 O1 Sr1 123.4(4)
C27 O1 Sr1 129.2(5)
C34 O2 C31 110.5(6)
C34 O2 Sr1 125.1(5)
C31 O2 Sr1 124.1(5)
C35 O3 C38 110.5(6)
C35 O3 Sr1 128.2(4)
C38 O3 Sr1 121.0(4)
C1 N1 P1 122.7(4)
C1 N1 Sr1 117.4(4)
P1 N1 Sr1 112.0(2)
C2 N2 P2 123.4(4)
C2 N2 Sr1 117.3(3)
P2 N2 Sr1 111.3(2)
N1 C1 C2 108.4(5)
N1 C1 H1A 110.0
C2 C1 H1A 110.0
N1 C1 H1B 110.0
C2 C1 H1B 110.0
H1A C1 H1B 108.4
N2 C2 C1 109.3(5)
N2 C2 H2A 109.8
C1 C2 H2A 109.8
N2 C2 H2B 109.8
C1 C2 H2B 109.8
H2A C2 H2B 108.3
C4 C3 C8 119.3(7)
C4 C3 P1 118.6(5)
C8 C3 P1 122.1(5)
C3 C4 C5 119.9(7)
C3 C4 H4 120.1
C5 C4 H4 120.1
C6 C5 C4 119.6(7)
C6 C5 H5 120.2
C4 C5 H5 120.2
C7 C6 C5 120.6(7)
C7 C6 H6 119.7
C5 C6 H6 119.7
C6 C7 C8 120.8(8)
C6 C7 H7 119.6
C8 C7 H7 119.6
C7 C8 C3 119.8(7)
C7 C8 H8 120.1
C3 C8 H8 120.1
C10 C9 C14 118.5(6)
C10 C9 P1 123.2(5)
C14 C9 P1 118.1(5)
C9 C10 C11 120.7(7)
C9 C10 H10 119.7
C11 C10 H10 119.7
C12 C11 C10 120.3(8)
C12 C11 H11 119.9
C10 C11 H11 119.9
C11 C12 C13 119.8(7)
C11 C12 H12 120.1
C13 C12 H12 120.1
C12 C13 C14 120.1(8)
C12 C13 H13 120.0
C14 C13 H13 120.0
C13 C14 C9 120.6(7)
C13 C14 H14 119.7
C9 C14 H14 119.7
C16 C15 C20 119.0(6)
C16 C15 P2 122.3(5)
C20 C15 P2 118.5(5)
C15 C16 C17 120.1(7)
C15 C16 H16 119.9
C17 C16 H16 119.9
C18 C17 C16 120.7(7)
C18 C17 H17 119.7
C16 C17 H17 119.7
C17 C18 C19 119.7(7)
C17 C18 H18 120.2
C19 C18 H18 120.2
C20 C19 C18 120.1(7)
C20 C19 H19 119.9
C18 C19 H19 119.9
C19 C20 C15 120.3(7)
C19 C20 H20 119.9
C15 C20 H20 119.9
C22 C21 C26 118.4(6)
C22 C21 P2 119.5(5)
C26 C21 P2 122.1(5)
C21 C22 C23 120.9(7)
C21 C22 H22 119.6
C23 C22 H22 119.6
C24 C23 C22 119.8(7)
C24 C23 H23 120.1
C22 C23 H23 120.1
C23 C24 C25 120.1(7)
C23 C24 H24 119.9
C25 C24 H24 119.9
C26 C25 C24 120.4(7)
C26 C25 H25 119.8
C24 C25 H25 119.8
C25 C26 C21 120.4(7)
C25 C26 H26 119.8
C21 C26 H26 119.8
O1 C27 C28 109.7(8)
O1 C27 H27A 109.7
C28 C27 H27A 109.7
O1 C27 H27B 109.7
C28 C27 H27B 109.7
H27A C27 H27B 108.2
C27 C28 C29 104.5(8)
C27 C28 H28A 110.8
C29 C28 H28A 110.8
C27 C28 H28B 110.8
C29 C28 H28B 110.8
H28A C28 H28B 108.9
C30 C29 C28 103.5(8)
C30 C29 H29A 111.1
C28 C29 H29A 111.1
C30 C29 H29B 111.1
C28 C29 H29B 111.1
H29A C29 H29B 109.0
O1 C30 C29 105.2(8)
O1 C30 H30A 110.7
C29 C30 H30A 110.7
O1 C30 H30B 110.7
C29 C30 H30B 110.7
H30A C30 H30B 108.8
O2 C31 C32 106.9(7)
O2 C31 H31A 110.3
C32 C31 H31A 110.3
O2 C31 H31B 110.3
C32 C31 H31B 110.3
H31A C31 H31B 108.6
C33 C32 C31 103.8(8)
C33 C32 H32A 111.0
C31 C32 H32A 111.0
C33 C32 H32B 111.0
C31 C32 H32B 111.0
H32A C32 H32B 109.0
C32 C33 C34 106.7(8)
C32 C33 H33A 110.4
C34 C33 H33A 110.4
C32 C33 H33B 110.4
C34 C33 H33B 110.4
H33A C33 H33B 108.6
O2 C34 C33 104.3(8)
O2 C34 H34A 110.9
C33 C34 H34A 110.9
O2 C34 H34B 110.9
C33 C34 H34B 110.9
H34A C34 H34B 108.9
O3 C35 C36 104.0(6)
O3 C35 H35A 110.9
C36 C35 H35A 110.9
O3 C35 H35B 110.9
C36 C35 H35B 110.9
H35A C35 H35B 109.0
C37 C36 C35 102.1(7)
C37 C36 H36A 111.3
C35 C36 H36A 111.3
C37 C36 H36B 111.3
C35 C36 H36B 111.3
H36A C36 H36B 109.2
C36 C37 C38 103.0(7)
C36 C37 H37A 111.2
C38 C37 H37A 111.2
C36 C37 H37B 111.2
C38 C37 H37B 111.2
H37A C37 H37B 109.1
O3 C38 C37 105.8(6)
O3 C38 H38A 110.6
C37 C38 H38A 110.6
O3 C38 H38B 110.6
C37 C38 H38B 110.6
H38A C38 H38B 108.7

loop_
_geom_bond_atom_site_label_1
_geom_bond_atom_site_label_2
_geom_bond_distance
Sr1 N1 2.517(5)
Sr1 O2 2.529(5)
Sr1 O3 2.537(5)
Sr1 N2 2.540(5)
Sr1 O1 2.568(5)
Sr1 Se1 3.2788(10)
Sr1 Se2 3.3259(10)
Sr1 P1 3.4456(18)
Sr1 P2 3.4521(16)
Se1 P1 2.1548(17)
Se2 P2 2.1559(17)
P1 N1 1.592(5)
P1 C9 1.823(7)
P1 C3 1.826(7)
P2 N2 1.589(5)
P2 C21 1.819(6)
P2 C15 1.837(6)
O1 C30 1.430(9)
O1 C27 1.433(9)
O2 C34 1.415(9)
O2 C31 1.440(9)
O3 C35 1.427(8)
O3 C38 1.432(9)
N1 C1 1.465(7)
N2 C2 1.463(7)
C1 C2 1.524(8)
C1 H1A 0.9700
C1 H1B 0.9700
C2 H2A 0.9700
C2 H2B 0.9700
C3 C4 1.381(9)
C3 C8 1.402(9)
C4 C5 1.406(10)
C4 H4 0.9300
C5 C6 1.375(11)
C5 H5 0.9300
C6 C7 1.363(11)
C6 H6 0.9300
C7 C8 1.379(10)
C7 H7 0.9300
C8 H8 0.9300
C9 C10 1.378(9)
C9 C14 1.389(9)
C10 C11 1.388(10)
C10 H10 0.9300
C11 C12 1.371(11)
C11 H11 0.9300
C12 C13 1.373(11)
C12 H12 0.9300
C13 C14 1.386(10)
C13 H13 0.9300
C14 H14 0.9300
C15 C16 1.380(9)
C15 C20 1.404(9)
C16 C17 1.391(10)
C16 H16 0.9300
C17 C18 1.371(11)
C17 H17 0.9300
C18 C19 1.389(11)
C18 H18 0.9300
C19 C20 1.378(10)
C19 H19 0.9300
C20 H20 0.9300
C21 C22 1.384(9)
C21 C26 1.409(9)
C22 C23 1.398(9)
C22 H22 0.9300
C23 C24 1.374(11)
C23 H23 0.9300
C24 C25 1.387(11)
C24 H24 0.9300
C25 C26 1.376(10)
C25 H25 0.9300
C26 H26 0.9300
C27 C28 1.433(11)
C27 H27A 0.9700
C27 H27B 0.9700
C28 C29 1.517(13)
C28 H28A 0.9700
C28 H28B 0.9700
C29 C30 1.477(12)
C29 H29A 0.9700
C29 H29B 0.9700
C30 H30A 0.9700
C30 H30B 0.9700
C31 C32 1.494(11)
C31 H31A 0.9700
C31 H31B 0.9700
C32 C33 1.449(13)
C32 H32A 0.9700
C32 H32B 0.9700
C33 C34 1.509(13)
C33 H33A 0.9700
C33 H33B 0.9700
C34 H34A 0.9700
C34 H34B 0.9700
C35 C36 1.517(11)
C35 H35A 0.9700
C35 H35B 0.9700
C36 C37 1.504(11)
C36 H36A 0.9700
C36 H36B 0.9700
C37 C38 1.523(11)
C37 H37A 0.9700
C37 H37B 0.9700
C38 H38A 0.9700
C38 H38B 0.9700

loop_
_geom_torsion_atom_site_label_1
_geom_torsion_atom_site_label_2
_geom_torsion_atom_site_label_3
_geom_torsion_atom_site_label_4
_geom_torsion
N1 Sr1 Se1 P1 -5.10(14)
O2 Sr1 Se1 P1 -102.35(13)
O3 Sr1 Se1 P1 97.79(12)
N2 Sr1 Se1 P1 0.88(16)
O1 Sr1 Se1 P1 177.68(14)
Se2 Sr1 Se1 P1 164.27(17)
P2 Sr1 Se1 P1 -10.12(9)
N1 Sr1 Se2 P2 -7.48(16)
O2 Sr1 Se2 P2 90.46(13)
O3 Sr1 Se2 P2 -108.63(12)
N2 Sr1 Se2 P2 -10.60(14)
O1 Sr1 Se2 P2 171.09(14)
Se1 Sr1 Se2 P2 -175.69(17)
P1 Sr1 Se2 P2 -15.97(9)
Sr1 Se1 P1 N1 7.6(2)
Sr1 Se1 P1 C9 -115.0(2)
Sr1 Se1 P1 C3 131.1(2)
O2 Sr1 P1 N1 -87.4(3)
O3 Sr1 P1 N1 105.6(3)
N2 Sr1 P1 N1 11.3(3)
O1 Sr1 P1 N1 -172.0(3)
Se1 Sr1 P1 N1 -169.4(3)
Se2 Sr1 P1 N1 16.0(3)
P2 Sr1 P1 N1 5.4(3)
N1 Sr1 P1 C9 -89.6(4)
O2 Sr1 P1 C9 -176.9(2)
O3 Sr1 P1 C9 16.1(2)
N2 Sr1 P1 C9 -78.3(2)
O1 Sr1 P1 C9 98.5(3)
Se1 Sr1 P1 C9 101.0(2)
Se2 Sr1 P1 C9 -73.6(2)
P2 Sr1 P1 C9 -84.1(2)
N1 Sr1 P1 C3 74.6(4)
O2 Sr1 P1 C3 -12.8(3)
O3 Sr1 P1 C3 -179.8(3)
N2 Sr1 P1 C3 85.9(3)
O1 Sr1 P1 C3 -97.4(3)
Se1 Sr1 P1 C3 -94.8(3)
Se2 Sr1 P1 C3 90.6(3)
P2 Sr1 P1 C3 80.0(3)
N1 Sr1 P1 Se1 169.4(3)
O2 Sr1 P1 Se1 82.05(13)
O3 Sr1 P1 Se1 -84.95(11)
N2 Sr1 P1 Se1 -179.30(12)
O1 Sr1 P1 Se1 -2.58(16)
Se2 Sr1 P1 Se1 -174.60(6)
P2 Sr1 P1 Se1 174.83(5)
Sr1 Se2 P2 N2 15.8(2)
Sr1 Se2 P2 C21 139.3(2)
Sr1 Se2 P2 C15 -108.3(2)
N1 Sr1 P2 N2 16.1(3)
O2 Sr1 P2 N2 114.0(3)
O3 Sr1 P2 N2 -86.3(3)
O1 Sr1 P2 N2 -169.1(3)
Se1 Sr1 P2 N2 20.6(3)
Se2 Sr1 P2 N2 -157.9(3)
P1 Sr1 P2 N2 13.8(3)
N1 Sr1 P2 C21 79.2(4)
O2 Sr1 P2 C21 177.2(4)
O3 Sr1 P2 C21 -23.2(4)
N2 Sr1 P2 C21 63.1(4)
O1 Sr1 P2 C21 -105.9(4)
Se1 Sr1 P2 C21 83.7(4)
Se2 Sr1 P2 C21 -94.8(3)
P1 Sr1 P2 C21 76.9(3)
N1 Sr1 P2 C15 -81.5(3)
O2 Sr1 P2 C15 16.4(3)
O3 Sr1 P2 C15 176.1(3)
N2 Sr1 P2 C15 -97.7(4)
O1 Sr1 P2 C15 93.3(3)
Se1 Sr1 P2 C15 -77.1(2)
Se2 Sr1 P2 C15 104.4(2)
P1 Sr1 P2 C15 -83.9(2)
N1 Sr1 P2 Se2 174.02(13)
O2 Sr1 P2 Se2 -88.07(13)
O3 Sr1 P2 Se2 71.62(13)
N2 Sr1 P2 Se2 157.9(3)
O1 Sr1 P2 Se2 -11.17(18)
Se1 Sr1 P2 Se2 178.47(6)
P1 Sr1 P2 Se2 171.71(5)
N1 Sr1 O1 C30 -170.1(6)
O2 Sr1 O1 C30 99.0(7)
O3 Sr1 O1 C30 -72.4(7)
N2 Sr1 O1 C30 8.6(9)
Se1 Sr1 O1 C30 -166.1(7)
Se2 Sr1 O1 C30 11.7(7)
P1 Sr1 O1 C30 -164.5(6)
P2 Sr1 O1 C30 18.4(7)
N1 Sr1 O1 C27 16.7(9)
O2 Sr1 O1 C27 -74.2(8)
O3 Sr1 O1 C27 114.3(8)
N2 Sr1 O1 C27 -164.6(7)
Se1 Sr1 O1 C27 20.7(7)
Se2 Sr1 O1 C27 -161.5(8)
P1 Sr1 O1 C27 22.3(8)
P2 Sr1 O1 C27 -154.8(7)
N1 Sr1 O2 C34 10.6(7)
O3 Sr1 O2 C34 177.1(6)
N2 Sr1 O2 C34 -56.0(7)
O1 Sr1 O2 C34 152.7(7)
Se1 Sr1 O2 C34 73.1(7)
Se2 Sr1 O2 C34 -116.4(7)
P1 Sr1 O2 C34 36.2(7)
P2 Sr1 O2 C34 -79.3(6)
N1 Sr1 O2 C31 -177.6(6)
O3 Sr1 O2 C31 -11.1(9)
N2 Sr1 O2 C31 115.9(6)
O1 Sr1 O2 C31 -35.4(6)
Se1 Sr1 O2 C31 -115.1(6)
Se2 Sr1 O2 C31 55.5(6)
P1 Sr1 O2 C31 -152.0(6)
P2 Sr1 O2 C31 92.5(6)
N1 Sr1 O3 C35 97.6(6)
O2 Sr1 O3 C35 -68.7(8)
N2 Sr1 O3 C35 163.7(6)
O1 Sr1 O3 C35 -44.4(6)
Se1 Sr1 O3 C35 35.5(6)
Se2 Sr1 O3 C35 -135.8(6)
P1 Sr1 O3 C35 72.6(6)
P2 Sr1 O3 C35 -170.9(6)
N1 Sr1 O3 C38 -76.4(6)
O2 Sr1 O3 C38 117.3(7)
N2 Sr1 O3 C38 -10.2(6)
O1 Sr1 O3 C38 141.7(6)
Se1 Sr1 O3 C38 -138.5(6)
Se2 Sr1 O3 C38 50.2(6)
P1 Sr1 O3 C38 -101.3(6)
P2 Sr1 O3 C38 15.2(6)
C9 P1 N1 C1 -36.6(6)
C3 P1 N1 C1 80.1(5)
Se1 P1 N1 C1 -158.5(4)
Sr1 P1 N1 C1 -148.2(6)
C9 P1 N1 Sr1 111.6(3)
C3 P1 N1 Sr1 -131.7(3)
Se1 P1 N1 Sr1 -10.3(3)
O2 Sr1 N1 C1 -113.3(4)
O3 Sr1 N1 C1 71.6(4)
N2 Sr1 N1 C1 -17.6(4)
O1 Sr1 N1 C1 161.8(4)
Se1 Sr1 N1 C1 157.3(4)
Se2 Sr1 N1 C1 -20.6(5)
P1 Sr1 N1 C1 150.0(6)
P2 Sr1 N1 C1 -25.1(4)
O2 Sr1 N1 P1 96.7(3)
O3 Sr1 N1 P1 -78.5(3)
N2 Sr1 N1 P1 -167.6(3)
O1 Sr1 N1 P1 11.7(5)
Se1 Sr1 N1 P1 7.2(2)
Se2 Sr1 N1 P1 -170.61(18)
P2 Sr1 N1 P1 -175.1(3)
C21 P2 N2 C2 68.6(6)
C15 P2 N2 C2 -46.1(6)
Se2 P2 N2 C2 -169.5(4)
Sr1 P2 N2 C2 -147.9(6)
C21 P2 N2 Sr1 -143.5(3)
C15 P2 N2 Sr1 101.8(3)
Se2 P2 N2 Sr1 -21.6(3)
N1 Sr1 N2 C2 -12.3(4)
O2 Sr1 N2 C2 82.7(4)
O3 Sr1 N2 C2 -113.8(4)
O1 Sr1 N2 C2 168.6(4)
Se1 Sr1 N2 C2 -18.1(5)
Se2 Sr1 N2 C2 165.0(4)
P1 Sr1 N2 C2 -17.5(4)
P2 Sr1 N2 C2 150.0(6)
N1 Sr1 N2 P2 -162.3(3)
O2 Sr1 N2 P2 -67.4(3)
O3 Sr1 N2 P2 96.1(3)
O1 Sr1 N2 P2 18.5(5)
Se1 Sr1 N2 P2 -168.10(17)
Se2 Sr1 N2 P2 14.97(19)
P1 Sr1 N2 P2 -167.6(3)
P1 N1 C1 C2 -170.2(4)
Sr1 N1 C1 C2 43.2(6)
P2 N2 C2 C1 -175.5(4)
Sr1 N2 C2 C1 38.4(6)
N1 C1 C2 N2 -51.6(7)
N1 P1 C3 C4 -2.3(6)
C9 P1 C3 C4 118.5(5)
Se1 P1 C3 C4 -123.7(5)
Sr1 P1 C3 C4 -47.4(6)
N1 P1 C3 C8 176.2(5)
C9 P1 C3 C8 -62.9(6)
Se1 P1 C3 C8 54.9(6)
Sr1 P1 C3 C8 131.2(5)
C8 C3 C4 C5 1.7(10)
P1 C3 C4 C5 -179.7(5)
C3 C4 C5 C6 -1.3(11)
C4 C5 C6 C7 -0.1(12)
C5 C6 C7 C8 0.9(12)
C6 C7 C8 C3 -0.5(12)
C4 C3 C8 C7 -0.9(11)
P1 C3 C8 C7 -179.4(6)
N1 P1 C9 C10 100.2(6)
C3 P1 C9 C10 -21.5(6)
Se1 P1 C9 C10 -138.5(5)
Sr1 P1 C9 C10 146.8(5)
N1 P1 C9 C14 -74.4(5)
C3 P1 C9 C14 163.9(5)
Se1 P1 C9 C14 46.9(5)
Sr1 P1 C9 C14 -27.7(6)
C14 C9 C10 C11 -0.2(10)
P1 C9 C10 C11 -174.7(6)
C9 C10 C11 C12 -0.1(12)
C10 C11 C12 C13 0.5(12)
C11 C12 C13 C14 -0.6(12)
C12 C13 C14 C9 0.3(11)
C10 C9 C14 C13 0.1(10)
P1 C9 C14 C13 174.9(6)
N2 P2 C15 C16 -104.1(6)
C21 P2 C15 C16 135.0(6)
Se2 P2 C15 C16 17.9(6)
Sr1 P2 C15 C16 -56.9(6)
N2 P2 C15 C20 70.8(6)
C21 P2 C15 C20 -50.0(6)
Se2 P2 C15 C20 -167.1(5)
Sr1 P2 C15 C20 118.0(5)
C20 C15 C16 C17 0.4(11)
P2 C15 C16 C17 175.3(6)
C15 C16 C17 C18 0.4(12)
C16 C17 C18 C19 -1.6(12)
C17 C18 C19 C20 2.1(12)
C18 C19 C20 C15 -1.4(11)
C16 C15 C20 C19 0.1(10)
P2 C15 C20 C19 -175.0(6)
N2 P2 C21 C22 15.3(6)
C15 P2 C21 C22 135.9(5)
Se2 P2 C21 C22 -106.0(5)
Sr1 P2 C21 C22 -26.2(7)
N2 P2 C21 C26 -166.2(5)
C15 P2 C21 C26 -45.6(6)
Se2 P2 C21 C26 72.5(6)
Sr1 P2 C21 C26 152.3(4)
C26 C21 C22 C23 -0.1(10)
P2 C21 C22 C23 178.4(5)
C21 C22 C23 C24 0.0(11)
C22 C23 C24 C25 0.2(11)
C23 C24 C25 C26 -0.1(12)
C24 C25 C26 C21 0.0(11)
C22 C21 C26 C25 0.2(10)
P2 C21 C26 C25 -178.3(5)
C30 O1 C27 C28 -11.6(12)
Sr1 O1 C27 C28 162.5(7)
O1 C27 C28 C29 -8.5(13)
C27 C28 C29 C30 24.6(13)
C27 O1 C30 C29 27.3(10)
Sr1 O1 C30 C29 -147.2(6)
C28 C29 C30 O1 -31.9(11)
C34 O2 C31 C32 4.6(10)
Sr1 O2 C31 C32 -168.3(5)
O2 C31 C32 C33 -20.4(11)
C31 C32 C33 C34 28.0(13)
C31 O2 C34 C33 12.6(11)
Sr1 O2 C34 C33 -174.6(7)
C32 C33 C34 O2 -25.7(13)
C38 O3 C35 C36 23.2(9)
Sr1 O3 C35 C36 -151.2(5)
O3 C35 C36 C37 -36.5(9)
C35 C36 C37 C38 35.7(9)
C35 O3 C38 C37 -0.4(10)
Sr1 O3 C38 C37 174.5(5)
C36 C37 C38 O3 -22.7(10)
